data_7229489
loop_
_publ_author_name
'Takeda, Takashi'
'Noro, Shin-ichiro'
'Nakamura, Takayoshi'
'Suzuki, Yasutaka'
'Kawamata, Jun'
'Akutagawa, Tomoyuki'

_publ_section_title
;
 Selective MeCN/EtCN sorption and preferential inclusion of substituted
 benzenes in a cage structure with arylsulfonamide-armed anthraquinones
;
_journal_issue 1
_journal_name_full CrystEngComm
_journal_page_first 17
_journal_paper_doi 10.1039/C7CE01752A
_journal_volume 20
_journal_year 2018
_chemical_formula_moiety 'C77 H93 Cl3 N4 O10 S4'
_chemical_formula_sum 'C77 H93 Cl3 N4 O10 S4'
_chemical_formula_weight 1469.20
_space_group_crystal_system triclinic
_space_group_IT_number 2
_space_group_name_Hall '-P 1'
_space_group_name_H-M_alt 'P -1'
_symmetry_space_group_name_Hall '-P 1'
_symmetry_space_group_name_H-M 'P -1'
_atom_sites_solution_hydrogens geom
_atom_sites_solution_primary direct
_atom_sites_solution_secondary difmap
_audit_update_record
;
2017-09-25 deposited with the CCDC.
2017-11-02 downloaded from the CCDC.
;
_cell_angle_alpha 81.2059(11)
_cell_angle_beta 69.2791(11)
_cell_angle_gamma 72.4461(10)
_cell_formula_units_Z 2
_cell_length_a 14.1225(3)
_cell_length_b 17.0279(3)
_cell_length_c 17.4930(3)
_cell_measurement_reflns_used 12281
_cell_measurement_temperature 100
_cell_measurement_theta_max 68.16
_cell_measurement_theta_min 3.48
_cell_volume 3746.30(13)
_computing_cell_refinement 'RAPID AUTO'
_computing_data_collection 'RAPID AUTO (Rigaku, ????)'
_computing_data_reduction 'RAPID AUTO'
_computing_molecular_graphics 'CrystalStructure 4.2'
_computing_publication_material 'CrystalStructure 4.2 (Rigaku, 2015)'
_computing_structure_refinement 'SHELXL Version 2014/7 (Sheldrick, 2008)'
_computing_structure_solution 'SIR2011 (Burla, et al., 2012)'
_diffrn_ambient_temperature 100
_diffrn_detector_area_resol_mean 10.000
_diffrn_measured_fraction_theta_full 0.983
_diffrn_measured_fraction_theta_max 0.980
_diffrn_measurement_device_type 'Rigaku R-AXIS RAPID'
_diffrn_measurement_method \w
_diffrn_radiation_type 'Cu K\a'
_diffrn_radiation_wavelength 1.54187
_diffrn_reflns_av_R_equivalents 0.1214
_diffrn_reflns_Laue_measured_fraction_full 0.983
_diffrn_reflns_Laue_measured_fraction_max 0.980
_diffrn_reflns_limit_h_max 17
_diffrn_reflns_limit_h_min -17
_diffrn_reflns_limit_k_max 20
_diffrn_reflns_limit_k_min -20
_diffrn_reflns_limit_l_max 20
_diffrn_reflns_limit_l_min -21
_diffrn_reflns_number 42313
_diffrn_reflns_point_group_measured_fraction_full 0.983
_diffrn_reflns_point_group_measured_fraction_max 0.980
_diffrn_reflns_theta_full 67.687
_diffrn_reflns_theta_max 68.220
_diffrn_reflns_theta_min 3.473
_diffrn_standards_number 0
_exptl_absorpt_coefficient_mu 2.633
_exptl_absorpt_correction_T_max 0.769
_exptl_absorpt_correction_T_min 0.421
_exptl_absorpt_correction_type numerical
_exptl_absorpt_process_details 'NUMABS (Rigaku, 1999)'
_exptl_crystal_colour purple
_exptl_crystal_density_diffrn 1.302
_exptl_crystal_density_method 'not measured'
_exptl_crystal_description block
_exptl_crystal_F_000 1556.00
_exptl_crystal_size_max 0.350
_exptl_crystal_size_mid 0.200
_exptl_crystal_size_min 0.100
_refine_diff_density_max 0.51
_refine_diff_density_min -0.43
_refine_ls_extinction_method none
_refine_ls_goodness_of_fit_ref 0.825
_refine_ls_hydrogen_treatment constr
_refine_ls_number_parameters 911
_refine_ls_number_reflns 13423
_refine_ls_number_restraints 1
_refine_ls_R_factor_all 0.1338
_refine_ls_R_factor_gt 0.0818
_refine_ls_shift/su_max 0.000
_refine_ls_structure_factor_coef Fsqd
_refine_ls_weighting_details 'w = 1/[\s^2^(Fo^2^)+(0.0929P)^2^] where P=(Fo^2^+2Fc^2^)/3'
_refine_ls_weighting_scheme calc
_refine_ls_wR_factor_gt 0.1783
_refine_ls_wR_factor_ref 0.2007
_reflns_Friedel_coverage 0.000
_reflns_number_gt 6638
_reflns_number_total 13423
_reflns_threshold_expression F^2^>2.0\s(F^2^)
_cod_data_source_file c7ce01752a2.cif
_cod_data_source_block 160619TT2
_cod_depositor_comments 'Adding full bibliography for 7229477--7229489.cif.'
_cod_original_cell_volume 3746.31(13)
_cod_database_code 7229489

loop_
_space_group_symop_id
_space_group_symop_operation_xyz
1 +X,+Y,+Z
2 -X,-Y,-Z

loop_
_atom_site_label
_atom_site_type_symbol
_atom_site_fract_x
_atom_site_fract_y
_atom_site_fract_z
_atom_site_U_iso_or_equiv
_atom_site_adp_type
_atom_site_occupancy
_atom_site_site_symmetry_order
_atom_site_calc_flag
_atom_site_refinement_flags_posn
_atom_site_refinement_flags_adp
_atom_site_refinement_flags_occupancy
_atom_site_disorder_assembly
_atom_site_disorder_group
Cl1 Cl 0.19549(11) 0.69765(8) 0.21738(8) 0.0689(4) Uani 1 1 d . . . . .
Cl2 Cl 0.07778(11) 0.86455(9) 0.25932(9) 0.0804(5) Uani 1 1 d . . . . .
Cl3 Cl -0.03045(13) 0.73896(12) 0.29148(11) 0.1078(6) Uani 1 1 d . . . . .
S1 S 0.28793(9) 0.81545(7) -0.04657(7) 0.0421(3) Uani 1 1 d . . . . .
S2 S 0.53263(8) 0.61019(7) 0.18907(6) 0.0355(3) Uani 1 1 d . . . . .
S3 S 0.68744(9) 0.71395(7) 0.53394(7) 0.0391(3) Uani 1 1 d . . . . .
S4 S 0.44770(9) 0.88379(7) 0.30793(7) 0.0395(3) Uani 1 1 d . . . . .
O1 O 0.4178(2) 0.48001(17) 0.38941(16) 0.0414(8) Uani 1 1 d . . . . .
O2 O 0.4540(2) 0.59588(17) 0.16312(16) 0.0393(7) Uani 1 1 d . . . . .
O3 O 0.5881(2) 1.00206(17) 0.11308(16) 0.0404(7) Uani 1 1 d . . . . .
O4 O 0.5537(2) 0.68896(16) 0.17398(16) 0.0390(7) Uani 1 1 d . . . . .
O5 O 0.5252(2) 0.89381(18) 0.33781(16) 0.0451(8) Uani 1 1 d . . . . .
O6 O 0.4150(2) 0.80969(17) 0.32639(16) 0.0445(8) Uani 1 1 d . . . . .
O7 O 0.7502(2) 0.74449(17) 0.45841(17) 0.0433(8) Uani 1 1 d . . . . .
O8 O 0.2199(2) 0.78342(18) 0.02592(17) 0.0454(8) Uani 1 1 d . . . . .
O9 O 0.2539(2) 0.84204(18) -0.11655(17) 0.0457(8) Uani 1 1 d . . . . .
O10 O 0.7245(2) 0.69259(17) 0.60291(17) 0.0413(8) Uani 1 1 d . . . . .
N1 N 0.4954(3) 0.5878(2) 0.28823(19) 0.0356(9) Uani 1 1 d . . . . .
H1 H 0.4399 0.5682 0.3073 0.043 Uiso 1 1 calc R U . . .
N2 N 0.4978(3) 0.8978(2) 0.20852(19) 0.0379(9) Uani 1 1 d . . . . .
H2 H 0.5614 0.9049 0.1904 0.045 Uiso 1 1 calc R U . . .
N3 N 0.3100(2) 0.8971(2) -0.0256(2) 0.0359(9) Uani 1 1 d . . . . .
H3 H 0.2897 0.9439 -0.0522 0.043 Uiso 1 1 calc R U . . .
N4 N 0.6668(3) 0.6287(2) 0.5192(2) 0.0368(9) Uani 1 1 d . . . . .
H4 H 0.6855 0.5852 0.5503 0.044 Uiso 1 1 calc R U . . .
C1 C 0.5471(3) 1.0005(3) 0.0602(3) 0.0359(10) Uani 1 1 d . . . . .
C2 C 0.5197(3) 0.5484(2) 0.4217(2) 0.0330(10) Uani 1 1 d . . . . .
C3 C 0.1500(3) 1.0871(3) 0.0314(3) 0.0380(11) Uani 1 1 d . . . . .
C4 C 0.4558(3) 0.4898(3) 0.4407(3) 0.0352(10) Uani 1 1 d . . . . .
C5 C 0.3842(3) 0.8502(3) 0.1616(3) 0.0410(11) Uani 1 1 d . . . . .
H5 H 0.3694 0.8163 0.2104 0.049 Uiso 1 1 calc R U . . .
C6 C 0.3589(3) 0.8989(3) 0.0314(3) 0.0381(11) Uani 1 1 d . . . . .
C7 C 0.4281(3) 0.9487(2) 0.0165(3) 0.0329(10) Uani 1 1 d . . . . .
C8 C 0.6515(3) 0.5350(2) 0.1489(2) 0.0302(10) Uani 1 1 d . . . . .
C9 C 0.5638(3) 0.7854(3) 0.5647(3) 0.0376(11) Uani 1 1 d . . . . .
C10 C 0.4115(3) 0.7430(3) -0.0760(3) 0.0394(11) Uani 1 1 d . . . . .
C11 C 0.4746(3) 0.9497(2) 0.0758(2) 0.0324(10) Uani 1 1 d . . . . .
C12 C 0.2279(3) 1.1721(3) -0.0839(3) 0.0392(11) Uani 1 1 d . . . . .
C13 C 0.6371(3) 0.6627(3) 0.3891(3) 0.0415(11) Uani 1 1 d . . . . .
H6 H 0.6763 0.7021 0.3777 0.050 Uiso 1 1 calc R U . . .
C14 C 0.3346(3) 0.9669(3) 0.3370(2) 0.0365(11) Uani 1 1 d . . . . .
C15 C 0.7448(3) 0.5512(3) 0.1411(2) 0.0385(11) Uani 1 1 d . . . . .
H7 H 0.7452 0.6033 0.1540 0.046 Uiso 1 1 calc R U . . .
C16 C 0.6228(3) 0.6172(3) 0.4630(3) 0.0370(11) Uani 1 1 d . . . . .
C17 C 0.2695(3) 0.6602(3) 0.5455(3) 0.0387(11) Uani 1 1 d . . . . .
C18 C 0.5382(3) 0.5950(3) 0.3473(3) 0.0371(11) Uani 1 1 d . . . . .
C19 C 0.2557(3) 0.6219(3) 0.6243(3) 0.0401(11) Uani 1 1 d . . . . .
C20 C 0.6507(3) 0.4596(3) 0.1283(2) 0.0399(11) Uani 1 1 d . . . . .
H8 H 0.5863 0.4488 0.1341 0.048 Uiso 1 1 calc R U . . .
C21 C 0.3390(3) 0.8502(3) 0.1044(3) 0.0402(11) Uani 1 1 d . . . . .
H9 H 0.2930 0.8163 0.1143 0.048 Uiso 1 1 calc R U . . .
C22 C 0.4525(3) 0.8998(3) 0.1491(3) 0.0380(11) Uani 1 1 d . . . . .
C23 C 0.4830(3) 0.7532(3) -0.1532(3) 0.0420(11) Uani 1 1 d . . . . .
H10 H 0.4655 0.7997 -0.1881 0.050 Uiso 1 1 calc R U . . .
C24 C 0.1488(3) 1.0210(3) 0.3769(2) 0.0428(12) Uani 1 1 d . . . . .
H11 H 0.0816 1.0122 0.3887 0.051 Uiso 1 1 calc R U . . .
C25 C 0.8411(3) 0.4130(3) 0.0937(3) 0.0382(11) Uani 1 1 d . . . . .
C26 C 0.3664(4) 0.9002(3) 0.6165(3) 0.0395(11) Uani 1 1 d . . . . .
C27 C 0.2368(3) 0.9549(3) 0.3551(2) 0.0385(11) Uani 1 1 d . . . . .
H12 H 0.2298 0.9016 0.3527 0.046 Uiso 1 1 calc R U . . .
C28 C 0.5783(3) 0.6964(3) -0.1787(3) 0.0426(12) Uani 1 1 d . . . . .
H13 H 0.6265 0.7043 -0.2313 0.051 Uiso 1 1 calc R U . . .
C29 C 0.8380(3) 0.4897(3) 0.1142(3) 0.0426(12) Uani 1 1 d . . . . .
H14 H 0.9021 0.5005 0.1095 0.051 Uiso 1 1 calc R U . . .
C30 C 0.2700(3) 1.1579(3) 0.0420(3) 0.0411(11) Uani 1 1 d . . . . .
C31 C 0.3441(4) 1.0444(3) 0.3414(3) 0.0461(12) Uani 1 1 d . . . . .
H15 H 0.4118 1.0524 0.3288 0.055 Uiso 1 1 calc R U . . .
C32 C 0.1996(3) 0.5636(3) 0.6494(3) 0.0435(12) Uani 1 1 d . . . . .
H16 H 0.1907 0.5382 0.7029 0.052 Uiso 1 1 calc R U . . .
C33 C 0.1550(4) 1.1002(3) 0.3822(3) 0.0415(11) Uani 1 1 d . . . . .
C34 C 0.3266(3) 0.7277(3) 0.5173(3) 0.0462(12) Uani 1 1 d . . . . .
H17 H 0.3546 0.7336 0.5594 0.055 Uiso 1 1 calc R U . . .
H18 H 0.2774 0.7799 0.5083 0.055 Uiso 1 1 calc R U . . .
H19 H 0.3845 0.7129 0.4661 0.055 Uiso 1 1 calc R U . . .
C35 C 0.6067(4) 0.6259(3) -0.1285(3) 0.0427(12) Uani 1 1 d . . . . .
C36 C 0.4369(4) 0.6758(3) -0.0248(3) 0.0467(12) Uani 1 1 d . . . . .
H20 H 0.3884 0.6688 0.0279 0.056 Uiso 1 1 calc R U . . .
C37 C 0.2252(3) 0.6370(3) 0.4942(3) 0.0427(12) Uani 1 1 d . . . . .
C38 C 0.1681(3) 0.5779(3) 0.5214(3) 0.0450(12) Uani 1 1 d . . . . .
C39 C 0.4373(4) 0.9077(3) 0.5388(3) 0.0475(12) Uani 1 1 d . . . . .
H21 H 0.4182 0.9522 0.5024 0.057 Uiso 1 1 calc R U . . .
C40 C 0.4935(4) 0.7754(3) 0.6426(3) 0.0448(12) Uani 1 1 d . . . . .
H22 H 0.5122 0.7299 0.6782 0.054 Uiso 1 1 calc R U . . .
C41 C 0.3961(4) 0.8323(3) 0.6677(3) 0.0466(12) Uani 1 1 d . . . . .
H23 H 0.3483 0.8252 0.7208 0.056 Uiso 1 1 calc R U . . .
C42 C 0.7439(3) 0.4009(3) 0.0996(3) 0.0405(11) Uani 1 1 d . . . . .
H24 H 0.7432 0.3505 0.0831 0.049 Uiso 1 1 calc R U . . .
C43 C 0.2590(4) 0.9611(3) 0.6467(3) 0.0461(12) Uani 1 1 d . . . . .
C44 C 0.9417(3) 0.3444(3) 0.0644(3) 0.0436(12) Uani 1 1 d . . . . .
C45 C 0.2035(3) 1.1049(3) 0.0772(3) 0.0430(12) Uani 1 1 d . . . . .
C46 C 0.5354(4) 0.8516(3) 0.5133(3) 0.0458(12) Uani 1 1 d . . . . .
H25 H 0.5833 0.8587 0.4603 0.055 Uiso 1 1 calc R U . . .
C47 C 0.1602(3) 1.1205(3) -0.0479(3) 0.0434(12) Uani 1 1 d . . . . .
C48 C 0.5344(4) 0.6185(3) -0.0510(3) 0.0522(13) Uani 1 1 d . . . . .
H26 H 0.5521 0.5730 -0.0151 0.063 Uiso 1 1 calc R U . . .
C49 C 0.1880(3) 1.0716(3) 0.1637(3) 0.0521(13) Uani 1 1 d . . . . .
H27 H 0.2215 1.0980 0.1891 0.063 Uiso 1 1 calc R U . . .
H28 H 0.2198 1.0119 0.1643 0.063 Uiso 1 1 calc R U . . .
H29 H 0.1127 1.0831 0.1943 0.063 Uiso 1 1 calc R U . . .
C50 C 0.1556(3) 0.5407(3) 0.5994(3) 0.0460(12) Uani 1 1 d . . . . .
C51 C 0.2808(3) 1.1888(3) -0.0380(3) 0.0467(12) Uani 1 1 d . . . . .
H30 H 0.3267 1.2232 -0.0623 0.056 Uiso 1 1 calc R U . . .
C52 C 0.2381(3) 0.6771(3) 0.4093(3) 0.0530(13) Uani 1 1 d . . . . .
H31 H 0.2867 0.7115 0.3968 0.064 Uiso 1 1 calc R U . . .
H32 H 0.1697 0.7114 0.4066 0.064 Uiso 1 1 calc R U . . .
H33 H 0.2663 0.6343 0.3694 0.064 Uiso 1 1 calc R U . . .
C53 C 1.0374(3) 0.3669(3) 0.0681(3) 0.0556(14) Uani 1 1 d . . . . .
H34 H 1.1004 0.3213 0.0488 0.067 Uiso 1 1 calc R U . . .
H35 H 1.0464 0.4167 0.0332 0.067 Uiso 1 1 calc R U . . .
H36 H 1.0264 0.3771 0.1247 0.067 Uiso 1 1 calc R U . . .
C54 C 0.9612(3) 0.3281(3) -0.0241(3) 0.0527(13) Uani 1 1 d . . . . .
H37 H 1.0260 0.2839 -0.0433 0.063 Uiso 1 1 calc R U . . .
H38 H 0.9020 0.3115 -0.0272 0.063 Uiso 1 1 calc R U . . .
H39 H 0.9682 0.3784 -0.0587 0.063 Uiso 1 1 calc R U . . .
C55 C 0.0584(4) 1.1727(3) 0.4074(3) 0.0516(13) Uani 1 1 d . . . . .
C56 C 0.0981(3) 1.1028(3) -0.0948(3) 0.0515(13) Uani 1 1 d . . . . .
H40 H 0.0228 1.1217 -0.0646 0.062 Uiso 1 1 calc R U . . .
H41 H 0.1175 1.0433 -0.1015 0.062 Uiso 1 1 calc R U . . .
H42 H 0.1136 1.1318 -0.1488 0.062 Uiso 1 1 calc R U . . .
C57 C 0.3023(3) 0.6434(3) 0.6814(3) 0.0495(12) Uani 1 1 d . . . . .
H43 H 0.2698 0.7014 0.6948 0.059 Uiso 1 1 calc R U . . .
H44 H 0.3782 0.6346 0.6547 0.059 Uiso 1 1 calc R U . . .
H45 H 0.2890 0.6082 0.7318 0.059 Uiso 1 1 calc R U . . .
C58 C 0.7131(4) 0.5644(3) -0.1611(3) 0.0523(13) Uani 1 1 d . . . . .
C59 C 0.2564(4) 1.1102(3) 0.3638(3) 0.0469(12) Uani 1 1 d . . . . .
H46 H 0.2643 1.1630 0.3668 0.056 Uiso 1 1 calc R U . . .
C60 C 0.9299(3) 0.2660(3) 0.1197(3) 0.0558(14) Uani 1 1 d . . . . .
H47 H 0.9944 0.2215 0.1012 0.067 Uiso 1 1 calc R U . . .
H48 H 0.9171 0.2772 0.1764 0.067 Uiso 1 1 calc R U . . .
H49 H 0.8706 0.2495 0.1168 0.067 Uiso 1 1 calc R U . . .
C61 C 0.1208(4) 0.5543(3) 0.4660(3) 0.0610(15) Uani 1 1 d . . . . .
H50 H 0.1369 0.5862 0.4136 0.073 Uiso 1 1 calc R U . . .
H51 H 0.1503 0.4953 0.4564 0.073 Uiso 1 1 calc R U . . .
H52 H 0.0444 0.5661 0.4919 0.073 Uiso 1 1 calc R U . . .
C62 C 0.0757(3) 1.0323(3) 0.0703(3) 0.0528(13) Uani 1 1 d . . . . .
H53 H 0.0773 1.0137 0.1258 0.063 Uiso 1 1 calc R U . . .
H54 H 0.0041 1.0637 0.0727 0.063 Uiso 1 1 calc R U . . .
H55 H 0.0979 0.9843 0.0373 0.063 Uiso 1 1 calc R U . . .
C63 C 0.2425(3) 1.2103(3) -0.1694(3) 0.0513(13) Uani 1 1 d . . . . .
H56 H 0.2951 1.2415 -0.1836 0.062 Uiso 1 1 calc R U . . .
H57 H 0.1756 1.2476 -0.1723 0.062 Uiso 1 1 calc R U . . .
H58 H 0.2665 1.1668 -0.2081 0.062 Uiso 1 1 calc R U . . .
C64 C 0.7211(4) 0.5300(3) -0.2406(3) 0.0511(13) Uani 1 1 d . . . . .
H59 H 0.6652 0.5027 -0.2292 0.061 Uiso 1 1 calc R U . . .
H60 H 0.7136 0.5754 -0.2817 0.061 Uiso 1 1 calc R U . . .
H61 H 0.7897 0.4901 -0.2614 0.061 Uiso 1 1 calc R U . . .
C65 C 0.3289(3) 1.1813(3) 0.0887(3) 0.0570(14) Uani 1 1 d . . . . .
H62 H 0.2786 1.2149 0.1343 0.068 Uiso 1 1 calc R U . . .
H63 H 0.3763 1.2130 0.0520 0.068 Uiso 1 1 calc R U . . .
H64 H 0.3699 1.1312 0.1101 0.068 Uiso 1 1 calc R U . . .
C66 C 0.0923(4) 0.4780(3) 0.6334(3) 0.0663(16) Uani 1 1 d . . . . .
H65 H 0.0932 0.4593 0.6890 0.080 Uiso 1 1 calc R U . . .
H66 H 0.0197 0.5034 0.6346 0.080 Uiso 1 1 calc R U . . .
H67 H 0.1232 0.4307 0.5985 0.080 Uiso 1 1 calc R U . . .
C67 C 0.0774(4) 0.7721(3) 0.2243(3) 0.0622(15) Uani 1 1 d . . . . .
H68 H 0.0697 0.7838 0.1688 0.075 Uiso 1 1 calc R U . . .
C68 C 0.7280(5) 0.4906(3) -0.0995(3) 0.088(2) Uani 1 1 d . . . . .
H69 H 0.6713 0.4640 -0.0871 0.106 Uiso 1 1 calc R U . . .
H70 H 0.7958 0.4509 -0.1231 0.106 Uiso 1 1 calc R U . . .
H71 H 0.7263 0.5101 -0.0490 0.106 Uiso 1 1 calc R U . . .
C69 C 0.1749(4) 0.9187(3) 0.6992(3) 0.0746(18) Uani 1 1 d . . . . .
H72 H 0.1071 0.9600 0.7174 0.090 Uiso 1 1 calc R U . . .
H73 H 0.1700 0.8787 0.6669 0.090 Uiso 1 1 calc R U . . .
H74 H 0.1936 0.8901 0.7470 0.090 Uiso 1 1 calc R U . . .
C70 C 0.2248(4) 1.0117(4) 0.5765(3) 0.094(2) Uani 1 1 d . . . . .
H75 H 0.2788 1.0391 0.5426 0.113 Uiso 1 1 calc R U . . .
H76 H 0.2155 0.9752 0.5431 0.113 Uiso 1 1 calc R U . . .
H77 H 0.1583 1.0533 0.5988 0.113 Uiso 1 1 calc R U . . .
C71 C 0.2658(4) 1.0204(3) 0.7012(3) 0.087(2) Uani 1 1 d . . . . .
H78 H 0.3193 1.0490 0.6695 0.104 Uiso 1 1 calc R U . . .
H79 H 0.1975 1.0609 0.7211 0.104 Uiso 1 1 calc R U . . .
H80 H 0.2848 0.9891 0.7480 0.104 Uiso 1 1 calc R U . . .
C72 C -0.0426(9) 1.1337(8) 0.4777(9) 0.065(4) Uani 0.4 1 d . . P A 1
H72A H -0.0630 1.0991 0.4497 0.078 Uiso 0.4 1 calc R U P A 1
H72B H -0.0180 1.1006 0.5214 0.078 Uiso 0.4 1 calc DR U P A 1
H72C H -0.1034 1.1795 0.5013 0.078 Uiso 0.4 1 calc R U P A 1
C73 C 0.8002(4) 0.6061(3) -0.1807(4) 0.100(2) Uani 1 1 d . . . . .
H81 H 0.8683 0.5658 -0.2016 0.121 Uiso 1 1 calc R U . . .
H82 H 0.7923 0.6510 -0.2221 0.121 Uiso 1 1 calc R U . . .
H83 H 0.7963 0.6284 -0.1309 0.121 Uiso 1 1 calc R U . . .
C74 C 0.0573(4) 1.2147(4) 0.4751(4) 0.122(3) Uani 1 1 d . . . . .
H74A H 0.1280 1.2194 0.4658 0.146 Uiso 1 1 calc R U . . .
H74B H 0.0084 1.2699 0.4782 0.146 Uiso 1 1 calc R U . . .
H74C H 0.0346 1.1828 0.5267 0.146 Uiso 1 1 calc DR U . . .
C75 C 0.0132(11) 1.2076(9) 0.3374(9) 0.072(4) Uani 0.4 1 d . . P A 1
H75A H -0.0445 1.2574 0.3545 0.087 Uiso 0.4 1 calc R U P A 1
H75B H -0.0133 1.1663 0.3240 0.087 Uiso 0.4 1 calc R U P A 1
H75C H 0.0684 1.2213 0.2891 0.087 Uiso 0.4 1 calc R U P A 1
C76 C 0.0823(7) 1.2483(5) 0.3412(5) 0.065(3) Uani 0.6 1 d . . P A 2
H76A H 0.0191 1.2948 0.3511 0.078 Uiso 0.6 1 calc R U P A 2
H76B H 0.1025 1.2300 0.2858 0.078 Uiso 0.6 1 calc R U P A 2
H76C H 0.1397 1.2655 0.3467 0.078 Uiso 0.6 1 calc R U P A 2
C77 C 0.5617(3) 0.5598(2) 0.4809(3) 0.0328(10) Uani 1 1 d . . . . .
C78 C 0.5968(3) 0.6525(3) 0.3324(3) 0.0413(11) Uani 1 1 d . . . . .
H87 H 0.6083 0.6847 0.2823 0.050 Uiso 1 1 calc R U . . .
C79 C -0.0358(7) 1.1583(6) 0.4069(7) 0.068(3) Uani 0.6 1 d . . P A 2
H79A H -0.0608 1.1220 0.4543 0.081 Uiso 0.6 1 calc R U P A 2
H79B H -0.0218 1.1321 0.3564 0.081 Uiso 0.6 1 calc R U P A 2
H79C H -0.0897 1.2110 0.4096 0.081 Uiso 0.6 1 calc R U P A 2

loop_
_atom_site_aniso_label
_atom_site_aniso_U_11
_atom_site_aniso_U_22
_atom_site_aniso_U_33
_atom_site_aniso_U_23
_atom_site_aniso_U_13
_atom_site_aniso_U_12
Cl1 0.0863(11) 0.0585(9) 0.0589(9) 0.0059(7) -0.0277(8) -0.0148(8)
Cl2 0.0713(10) 0.0656(10) 0.0812(11) -0.0029(8) -0.0031(8) -0.0120(8)
Cl3 0.0941(13) 0.1497(17) 0.1000(13) 0.0481(12) -0.0398(10) -0.0789(12)
S1 0.0440(7) 0.0498(8) 0.0379(7) -0.0014(6) -0.0116(5) -0.0230(6)
S2 0.0366(6) 0.0364(7) 0.0295(6) 0.0004(5) -0.0085(5) -0.0081(5)
S3 0.0433(7) 0.0430(7) 0.0368(7) 0.0003(5) -0.0133(5) -0.0208(6)
S4 0.0413(7) 0.0426(7) 0.0288(6) 0.0010(5) -0.0088(5) -0.0074(6)
O1 0.0450(18) 0.049(2) 0.0349(17) -0.0003(15) -0.0153(15) -0.0172(15)
O2 0.0387(17) 0.048(2) 0.0312(17) 0.0013(14) -0.0123(14) -0.0128(15)
O3 0.0438(18) 0.0450(19) 0.0348(17) 0.0000(14) -0.0145(14) -0.0146(15)
O4 0.0468(18) 0.0297(17) 0.0376(18) 0.0049(13) -0.0145(15) -0.0084(14)
O5 0.0421(18) 0.061(2) 0.0301(17) 0.0002(15) -0.0129(14) -0.0114(16)
O6 0.053(2) 0.0386(19) 0.0337(18) 0.0062(14) -0.0088(15) -0.0120(16)
O7 0.0440(18) 0.047(2) 0.0431(19) 0.0030(15) -0.0119(15) -0.0239(15)
O8 0.0451(19) 0.053(2) 0.0417(18) 0.0011(15) -0.0075(15) -0.0272(16)
O9 0.0488(19) 0.057(2) 0.0415(18) 0.0001(16) -0.0196(15) -0.0240(16)
O10 0.0482(19) 0.0452(19) 0.0388(18) 0.0028(14) -0.0178(15) -0.0226(16)
N1 0.036(2) 0.045(2) 0.0267(19) 0.0005(17) -0.0085(16) -0.0152(17)
N2 0.035(2) 0.048(2) 0.027(2) -0.0020(17) -0.0093(16) -0.0073(18)
N3 0.040(2) 0.033(2) 0.037(2) 0.0011(16) -0.0153(17) -0.0103(17)
N4 0.048(2) 0.033(2) 0.039(2) 0.0053(17) -0.0239(18) -0.0165(18)
C1 0.036(2) 0.033(3) 0.034(3) -0.005(2) -0.011(2) -0.002(2)
C2 0.031(2) 0.032(3) 0.029(2) 0.0000(19) -0.0051(19) -0.0054(19)
C3 0.031(2) 0.034(3) 0.046(3) -0.003(2) -0.008(2) -0.009(2)
C4 0.032(2) 0.039(3) 0.034(2) -0.006(2) -0.012(2) -0.006(2)
C5 0.044(3) 0.038(3) 0.035(3) 0.002(2) -0.008(2) -0.010(2)
C6 0.036(3) 0.035(3) 0.040(3) -0.004(2) -0.009(2) -0.008(2)
C7 0.031(2) 0.027(2) 0.039(3) -0.001(2) -0.011(2) -0.0081(19)
C8 0.032(2) 0.030(2) 0.026(2) 0.0030(18) -0.0084(18) -0.0081(19)
C9 0.047(3) 0.036(3) 0.036(3) 0.005(2) -0.020(2) -0.017(2)
C10 0.043(3) 0.046(3) 0.036(3) 0.002(2) -0.016(2) -0.019(2)
C11 0.030(2) 0.032(3) 0.030(2) 0.0012(19) -0.0069(19) -0.0062(19)
C12 0.034(2) 0.036(3) 0.041(3) -0.003(2) -0.008(2) -0.004(2)
C13 0.044(3) 0.045(3) 0.037(3) -0.002(2) -0.010(2) -0.019(2)
C14 0.040(3) 0.039(3) 0.030(2) -0.003(2) -0.010(2) -0.011(2)
C15 0.042(3) 0.037(3) 0.037(3) 0.000(2) -0.011(2) -0.014(2)
C16 0.038(3) 0.037(3) 0.035(3) 0.000(2) -0.011(2) -0.011(2)
C17 0.025(2) 0.044(3) 0.042(3) -0.005(2) -0.008(2) -0.005(2)
C18 0.039(3) 0.033(3) 0.035(3) -0.001(2) -0.011(2) -0.006(2)
C19 0.041(3) 0.038(3) 0.038(3) -0.003(2) -0.015(2) -0.003(2)
C20 0.038(3) 0.044(3) 0.040(3) -0.003(2) -0.013(2) -0.014(2)
C21 0.045(3) 0.037(3) 0.040(3) -0.001(2) -0.012(2) -0.017(2)
C22 0.039(3) 0.033(3) 0.039(3) -0.002(2) -0.010(2) -0.010(2)
C23 0.045(3) 0.047(3) 0.037(3) 0.003(2) -0.015(2) -0.017(2)
C24 0.041(3) 0.047(3) 0.041(3) -0.004(2) -0.011(2) -0.013(2)
C25 0.038(3) 0.039(3) 0.037(3) 0.000(2) -0.013(2) -0.010(2)
C26 0.049(3) 0.042(3) 0.032(3) -0.006(2) -0.015(2) -0.014(2)
C27 0.048(3) 0.037(3) 0.035(3) -0.001(2) -0.013(2) -0.017(2)
C28 0.046(3) 0.053(3) 0.035(3) -0.002(2) -0.012(2) -0.022(2)
C29 0.035(3) 0.049(3) 0.043(3) -0.004(2) -0.007(2) -0.016(2)
C30 0.029(2) 0.038(3) 0.053(3) -0.014(2) -0.010(2) -0.003(2)
C31 0.043(3) 0.048(3) 0.047(3) -0.002(2) -0.013(2) -0.016(2)
C32 0.041(3) 0.043(3) 0.038(3) 0.002(2) -0.004(2) -0.011(2)
C33 0.048(3) 0.038(3) 0.041(3) -0.004(2) -0.017(2) -0.010(2)
C34 0.044(3) 0.046(3) 0.044(3) 0.004(2) -0.012(2) -0.011(2)
C35 0.053(3) 0.045(3) 0.039(3) -0.003(2) -0.021(2) -0.017(2)
C36 0.062(3) 0.047(3) 0.035(3) -0.003(2) -0.014(2) -0.022(3)
C37 0.033(3) 0.051(3) 0.037(3) -0.003(2) -0.010(2) -0.003(2)
C38 0.034(3) 0.051(3) 0.047(3) -0.012(2) -0.012(2) -0.006(2)
C39 0.058(3) 0.050(3) 0.042(3) 0.007(2) -0.023(3) -0.021(3)
C40 0.054(3) 0.050(3) 0.033(3) 0.004(2) -0.015(2) -0.019(3)
C41 0.049(3) 0.059(3) 0.033(3) -0.003(2) -0.008(2) -0.022(3)
C42 0.039(3) 0.040(3) 0.044(3) -0.004(2) -0.012(2) -0.013(2)
C43 0.050(3) 0.048(3) 0.038(3) -0.005(2) -0.012(2) -0.012(3)
C44 0.039(3) 0.044(3) 0.049(3) -0.006(2) -0.015(2) -0.011(2)
C45 0.037(3) 0.043(3) 0.039(3) -0.007(2) -0.005(2) -0.001(2)
C46 0.052(3) 0.052(3) 0.035(3) 0.000(2) -0.010(2) -0.022(3)
C47 0.031(2) 0.044(3) 0.049(3) -0.007(2) -0.006(2) -0.007(2)
C48 0.073(4) 0.050(3) 0.040(3) 0.004(2) -0.027(3) -0.018(3)
C49 0.046(3) 0.054(3) 0.050(3) -0.007(3) -0.012(2) -0.006(2)
C50 0.037(3) 0.052(3) 0.045(3) -0.004(2) -0.004(2) -0.016(2)
C51 0.035(3) 0.042(3) 0.055(3) -0.002(2) -0.007(2) -0.010(2)
C52 0.047(3) 0.067(4) 0.041(3) -0.003(3) -0.018(2) -0.004(3)
C53 0.040(3) 0.055(3) 0.072(4) -0.010(3) -0.018(3) -0.011(2)
C54 0.041(3) 0.055(3) 0.054(3) -0.013(3) -0.011(2) -0.002(2)
C55 0.049(3) 0.045(3) 0.062(4) -0.012(3) -0.026(3) -0.003(3)
C56 0.047(3) 0.054(3) 0.054(3) -0.004(3) -0.012(2) -0.019(3)
C57 0.049(3) 0.048(3) 0.049(3) 0.004(2) -0.016(2) -0.011(2)
C58 0.055(3) 0.052(3) 0.054(3) -0.010(3) -0.029(3) -0.005(3)
C59 0.055(3) 0.042(3) 0.047(3) -0.007(2) -0.018(3) -0.013(3)
C60 0.042(3) 0.048(3) 0.072(4) -0.007(3) -0.014(3) -0.007(2)
C61 0.053(3) 0.078(4) 0.056(3) -0.015(3) -0.014(3) -0.021(3)
C62 0.050(3) 0.050(3) 0.059(3) -0.001(3) -0.013(3) -0.020(3)
C63 0.043(3) 0.051(3) 0.053(3) 0.000(3) -0.006(2) -0.015(2)
C64 0.064(3) 0.049(3) 0.038(3) 0.003(2) -0.016(2) -0.015(3)
C65 0.044(3) 0.058(4) 0.071(4) -0.013(3) -0.018(3) -0.012(3)
C66 0.055(3) 0.063(4) 0.080(4) -0.007(3) -0.012(3) -0.025(3)
C67 0.054(3) 0.068(4) 0.058(3) 0.006(3) -0.014(3) -0.015(3)
C68 0.103(5) 0.083(5) 0.053(4) -0.020(3) -0.035(4) 0.031(4)
C69 0.042(3) 0.072(4) 0.101(5) 0.008(3) -0.020(3) -0.014(3)
C70 0.074(4) 0.112(5) 0.054(4) -0.003(4) -0.016(3) 0.031(4)
C71 0.060(4) 0.089(5) 0.113(5) -0.063(4) -0.014(4) -0.011(3)
C72 0.028(7) 0.067(10) 0.080(11) -0.002(9) 0.002(8) -0.007(6)
C73 0.050(4) 0.083(5) 0.183(7) -0.061(5) -0.048(4) 0.000(3)
C74 0.044(4) 0.156(7) 0.168(7) -0.127(6) -0.029(4) 0.023(4)
C75 0.052(9) 0.073(11) 0.073(11) -0.022(9) -0.012(8) 0.009(8)
C76 0.054(6) 0.054(6) 0.083(7) -0.010(5) -0.031(5) 0.005(5)
C77 0.032(2) 0.029(2) 0.036(3) 0.001(2) -0.011(2) -0.0092(19)
C78 0.048(3) 0.038(3) 0.036(3) -0.001(2) -0.008(2) -0.015(2)
C79 0.044(6) 0.062(7) 0.102(9) -0.031(7) -0.019(6) -0.014(5)

loop_
_atom_type_symbol
_atom_type_description
_atom_type_scat_dispersion_real
_atom_type_scat_dispersion_imag
_atom_type_scat_source
C C 0.0181 0.0091
;
International Tables for Crystallography
(Vol. C, Tables 4.2.6.8 and 6.1.1.4)
;
H H 0.0000 0.0000
;
International Tables for Crystallography
(Vol. C, Table 6.1.1.4)
;
O O 0.0492 0.0322
;
International Tables for Crystallography
(Vol. C, Tables 4.2.6.8 and 6.1.1.4)
;
N N 0.0311 0.0180
;
International Tables for Crystallography
(Vol. C, Tables 4.2.6.8 and 6.1.1.4)
;
S S 0.3331 0.5567
;
International Tables for Crystallography
(Vol. C, Tables 4.2.6.8 and 6.1.1.4)
;
Cl Cl 0.3639 0.7018
;
International Tables for Crystallography
(Vol. C, Tables 4.2.6.8 and 6.1.1.4)
;

loop_
_geom_angle_atom_site_label_1
_geom_angle_atom_site_label_2
_geom_angle_atom_site_label_3
_geom_angle
_geom_angle_site_symmetry_3
O9 S1 O8 118.99(17) .
O9 S1 N3 103.86(18) .
O8 S1 N3 109.75(17) .
O9 S1 C10 109.08(19) .
O8 S1 C10 109.0(2) .
N3 S1 C10 105.23(18) .
O4 S2 O2 120.47(18) .
O4 S2 N1 109.17(17) .
O2 S2 N1 104.23(17) .
O4 S2 C8 108.40(18) .
O2 S2 C8 108.63(18) .
N1 S2 C8 104.84(18) .
O7 S3 O10 120.20(17) .
O7 S3 N4 109.44(17) .
O10 S3 N4 103.74(17) .
O7 S3 C9 108.4(2) .
O10 S3 C9 107.94(19) .
N4 S3 C9 106.22(19) .
O6 S4 O5 120.85(19) .
O6 S4 N2 109.48(17) .
O5 S4 N2 103.53(17) .
O6 S4 C14 107.80(19) .
O5 S4 C14 109.23(19) .
N2 S4 C14 104.83(18) .
C18 N1 S2 130.1(3) .
C18 N1 H1 114.9 .
S2 N1 H1 114.9 .
C22 N2 S4 128.2(3) .
C22 N2 H2 115.9 .
S4 N2 H2 115.9 .
C6 N3 S1 125.3(3) .
C6 N3 H3 117.4 .
S1 N3 H3 117.4 .
C16 N4 S3 127.4(3) .
C16 N4 H4 116.3 .
S3 N4 H4 116.3 .
O3 C1 C11 120.1(4) .
O3 C1 C7 119.2(4) 2_675
C11 C1 C7 120.7(4) 2_675
C18 C2 C77 119.2(4) .
C18 C2 C4 121.3(4) .
C77 C2 C4 119.5(4) .
C47 C3 C45 121.4(4) .
C47 C3 C62 119.3(4) .
C45 C3 C62 119.3(4) .
O1 C4 C2 119.9(4) .
O1 C4 C77 119.5(4) 2_666
C2 C4 C77 120.6(4) 2_666
C21 C5 C22 120.8(4) .
C21 C5 H5 119.6 .
C22 C5 H5 119.6 .
C21 C6 N3 119.6(4) .
C21 C6 C7 119.1(4) .
N3 C6 C7 121.3(4) .
C6 C7 C11 119.7(4) .
C6 C7 C1 120.8(4) 2_675
C11 C7 C1 119.5(4) 2_675
C15 C8 C20 120.9(4) .
C15 C8 S2 118.8(3) .
C20 C8 S2 120.3(3) .
C46 C9 C40 119.7(4) .
C46 C9 S3 121.1(3) .
C40 C9 S3 119.2(4) .
C36 C10 C23 120.1(4) .
C36 C10 S1 121.0(4) .
C23 C10 S1 118.9(4) .
C22 C11 C7 119.7(4) .
C22 C11 C1 120.4(4) .
C7 C11 C1 119.8(4) .
C51 C12 C47 118.2(4) .
C51 C12 C63 119.3(4) .
C47 C12 C63 122.4(4) .
C78 C13 C16 122.0(4) .
C78 C13 H6 119.0 .
C16 C13 H6 119.0 .
C27 C14 C31 120.0(4) .
C27 C14 S4 120.1(3) .
C31 C14 S4 119.9(3) .
C8 C15 C29 118.7(4) .
C8 C15 H7 120.7 .
C29 C15 H7 120.7 .
C13 C16 N4 120.2(4) .
C13 C16 C77 118.8(4) .
N4 C16 C77 121.0(4) .
C19 C17 C37 118.5(4) .
C19 C17 C34 120.7(4) .
C37 C17 C34 120.8(4) .
N1 C18 C78 119.1(4) .
N1 C18 C2 121.2(4) .
C78 C18 C2 119.7(4) .
C32 C19 C17 119.4(4) .
C32 C19 C57 119.7(4) .
C17 C19 C57 120.9(4) .
C42 C20 C8 119.3(4) .
C42 C20 H8 120.3 .
C8 C20 H8 120.3 .
C5 C21 C6 121.6(4) .
C5 C21 H9 119.2 .
C6 C21 H9 119.2 .
N2 C22 C5 119.2(4) .
N2 C22 C11 121.7(4) .
C5 C22 C11 119.1(4) .
C28 C23 C10 120.1(4) .
C28 C23 H10 119.9 .
C10 C23 H10 119.9 .
C27 C24 C33 122.3(4) .
C27 C24 H11 118.8 .
C33 C24 H11 118.8 .
C29 C25 C42 116.5(4) .
C29 C25 C44 123.8(4) .
C42 C25 C44 119.7(4) .
C39 C26 C41 117.7(4) .
C39 C26 C43 122.7(4) .
C41 C26 C43 119.6(4) .
C14 C27 C24 119.4(4) .
C14 C27 H12 120.3 .
C24 C27 H12 120.3 .
C23 C28 C35 121.4(4) .
C23 C28 H13 119.3 .
C35 C28 H13 119.3 .
C25 C29 C15 122.5(4) .
C25 C29 H14 118.7 .
C15 C29 H14 118.7 .
C51 C30 C45 118.2(4) .
C51 C30 C65 119.7(4) .
C45 C30 C65 122.2(4) .
C59 C31 C14 120.7(4) .
C59 C31 H15 119.7 .
C14 C31 H15 119.7 .
C19 C32 C50 122.4(4) .
C19 C32 H16 118.8 .
C50 C32 H16 118.8 .
C24 C33 C59 116.8(4) .
C24 C33 C55 122.6(4) .
C59 C33 C55 120.7(4) .
C17 C34 H17 109.5 .
C17 C34 H18 109.5 .
H17 C34 H18 109.5 .
C17 C34 H19 109.5 .
H17 C34 H19 109.5 .
H18 C34 H19 109.5 .
C48 C35 C28 117.0(4) .
C48 C35 C58 124.1(5) .
C28 C35 C58 118.9(4) .
C10 C36 C48 119.4(4) .
C10 C36 H20 120.3 .
C48 C36 H20 120.3 .
C38 C37 C17 121.0(4) .
C38 C37 C52 119.1(4) .
C17 C37 C52 119.9(4) .
C50 C38 C37 119.7(4) .
C50 C38 C61 120.0(5) .
C37 C38 C61 120.3(4) .
C26 C39 C46 121.4(5) .
C26 C39 H21 119.3 .
C46 C39 H21 119.3 .
C41 C40 C9 119.5(4) .
C41 C40 H22 120.3 .
C9 C40 H22 120.3 .
C40 C41 C26 121.5(4) .
C40 C41 H23 119.3 .
C26 C41 H23 119.3 .
C20 C42 C25 122.1(4) .
C20 C42 H24 119.0 .
C25 C42 H24 119.0 .
C69 C43 C26 112.1(4) .
C69 C43 C70 109.2(4) .
C26 C43 C70 112.2(4) .
C69 C43 C71 107.0(4) .
C26 C43 C71 107.8(4) .
C70 C43 C71 108.4(5) .
C25 C44 C54 109.1(4) .
C25 C44 C53 111.9(4) .
C54 C44 C53 108.5(4) .
C25 C44 C60 109.0(4) .
C54 C44 C60 110.1(4) .
C53 C44 C60 108.2(4) .
C3 C45 C30 119.3(4) .
C3 C45 C49 120.8(4) .
C30 C45 C49 119.9(4) .
C9 C46 C39 120.2(4) .
C9 C46 H25 119.9 .
C39 C46 H25 119.9 .
C3 C47 C12 119.6(4) .
C3 C47 C56 120.3(4) .
C12 C47 C56 120.1(4) .
C36 C48 C35 121.8(5) .
C36 C48 H26 119.1 .
C35 C48 H26 119.1 .
C45 C49 H27 109.5 .
C45 C49 H28 109.5 .
H27 C49 H28 109.5 .
C45 C49 H29 109.5 .
H27 C49 H29 109.5 .
H28 C49 H29 109.5 .
C38 C50 C32 119.0(4) .
C38 C50 C66 122.3(4) .
C32 C50 C66 118.7(4) .
C12 C51 C30 123.2(4) .
C12 C51 H30 118.4 .
C30 C51 H30 118.4 .
C37 C52 H31 109.5 .
C37 C52 H32 109.5 .
H31 C52 H32 109.5 .
C37 C52 H33 109.5 .
H31 C52 H33 109.5 .
H32 C52 H33 109.5 .
C44 C53 H34 109.5 .
C44 C53 H35 109.5 .
H34 C53 H35 109.5 .
C44 C53 H36 109.5 .
H34 C53 H36 109.5 .
H35 C53 H36 109.5 .
C44 C54 H37 109.5 .
C44 C54 H38 109.5 .
H37 C54 H38 109.5 .
C44 C54 H39 109.5 .
H37 C54 H39 109.5 .
H38 C54 H39 109.5 .
C79 C55 C74 120.2(6) .
C79 C55 C33 114.3(5) .
C74 C55 C33 111.7(4) .
C74 C55 C75 129.8(7) .
C33 C55 C75 112.2(6) .
C79 C55 C76 107.8(7) .
C74 C55 C76 93.3(5) .
C33 C55 C76 106.3(5) .
C74 C55 C72 87.6(6) .
C33 C55 C72 107.1(6) .
C75 C55 C72 101.6(8) .
C47 C56 H40 109.5 .
C47 C56 H41 109.5 .
H40 C56 H41 109.5 .
C47 C56 H42 109.5 .
H40 C56 H42 109.5 .
H41 C56 H42 109.5 .
C19 C57 H43 109.5 .
C19 C57 H44 109.5 .
H43 C57 H44 109.5 .
C19 C57 H45 109.5 .
H43 C57 H45 109.5 .
H44 C57 H45 109.5 .
C73 C58 C35 110.2(4) .
C73 C58 C68 110.0(5) .
C35 C58 C68 111.3(4) .
C73 C58 C64 108.3(4) .
C35 C58 C64 109.6(4) .
C68 C58 C64 107.4(4) .
C31 C59 C33 120.8(4) .
C31 C59 H46 119.6 .
C33 C59 H46 119.6 .
C44 C60 H47 109.5 .
C44 C60 H48 109.5 .
H47 C60 H48 109.5 .
C44 C60 H49 109.5 .
H47 C60 H49 109.5 .
H48 C60 H49 109.5 .
C38 C61 H50 109.5 .
C38 C61 H51 109.5 .
H50 C61 H51 109.5 .
C38 C61 H52 109.5 .
H50 C61 H52 109.5 .
H51 C61 H52 109.5 .
C3 C62 H53 109.5 .
C3 C62 H54 109.5 .
H53 C62 H54 109.5 .
C3 C62 H55 109.5 .
H53 C62 H55 109.5 .
H54 C62 H55 109.5 .
C12 C63 H56 109.5 .
C12 C63 H57 109.5 .
H56 C63 H57 109.5 .
C12 C63 H58 109.5 .
H56 C63 H58 109.5 .
H57 C63 H58 109.5 .
C58 C64 H59 109.5 .
C58 C64 H60 109.5 .
H59 C64 H60 109.5 .
C58 C64 H61 109.5 .
H59 C64 H61 109.5 .
H60 C64 H61 109.5 .
C30 C65 H62 109.5 .
C30 C65 H63 109.5 .
H62 C65 H63 109.5 .
C30 C65 H64 109.5 .
H62 C65 H64 109.5 .
H63 C65 H64 109.5 .
C50 C66 H65 109.5 .
C50 C66 H66 109.5 .
H65 C66 H66 109.5 .
C50 C66 H67 109.5 .
H65 C66 H67 109.5 .
H66 C66 H67 109.5 .
Cl1 C67 Cl3 111.7(3) .
Cl1 C67 Cl2 110.0(3) .
Cl3 C67 Cl2 108.7(3) .
Cl1 C67 H68 108.8 .
Cl3 C67 H68 108.8 .
Cl2 C67 H68 108.8 .
C58 C68 H69 109.5 .
C58 C68 H70 109.5 .
H69 C68 H70 109.5 .
C58 C68 H71 109.5 .
H69 C68 H71 109.5 .
H70 C68 H71 109.5 .
C43 C69 H72 109.5 .
C43 C69 H73 109.5 .
H72 C69 H73 109.5 .
C43 C69 H74 109.5 .
H72 C69 H74 109.5 .
H73 C69 H74 109.5 .
C43 C70 H75 109.5 .
C43 C70 H76 109.5 .
H75 C70 H76 109.5 .
C43 C70 H77 109.5 .
H75 C70 H77 109.5 .
H76 C70 H77 109.5 .
C43 C71 H78 109.5 .
C43 C71 H79 109.5 .
H78 C71 H79 109.5 .
C43 C71 H80 109.5 .
H78 C71 H80 109.5 .
H79 C71 H80 109.5 .
C55 C72 H72A 109.5 .
C55 C72 H72B 109.5 .
H72A C72 H72B 109.5 .
C55 C72 H72C 109.5 .
H72A C72 H72C 109.5 .
H72B C72 H72C 109.5 .
C58 C73 H81 109.5 .
C58 C73 H82 109.5 .
H81 C73 H82 109.5 .
C58 C73 H83 109.5 .
H81 C73 H83 109.5 .
H82 C73 H83 109.5 .
C55 C74 H74A 109.5 .
C55 C74 H74B 109.5 .
H74A C74 H74B 109.5 .
C55 C74 H74C 109.5 .
H74A C74 H74C 109.5 .
H74B C74 H74C 109.5 .
C55 C75 H75A 109.5 .
C55 C75 H75B 109.5 .
H75A C75 H75B 109.5 .
C55 C75 H75C 109.5 .
H75A C75 H75C 109.5 .
H75B C75 H75C 109.5 .
C55 C76 H76A 109.5 .
C55 C76 H76B 109.5 .
H76A C76 H76B 109.5 .
C55 C76 H76C 109.5 .
H76A C76 H76C 109.5 .
H76B C76 H76C 109.5 .
C2 C77 C16 119.6(4) .
C2 C77 C4 119.9(4) 2_666
C16 C77 C4 120.5(4) 2_666
C13 C78 C18 120.7(4) .
C13 C78 H87 119.7 .
C18 C78 H87 119.7 .
C55 C79 H79A 109.5 .
C55 C79 H79B 109.5 .
H79A C79 H79B 109.5 .
C55 C79 H79C 109.5 .
H79A C79 H79C 109.5 .
H79B C79 H79C 109.5 .

loop_
_geom_bond_atom_site_label_1
_geom_bond_atom_site_label_2
_geom_bond_distance
_geom_bond_site_symmetry_2
Cl1 C67 1.740(5) .
Cl2 C67 1.777(5) .
Cl3 C67 1.752(5) .
S1 O9 1.432(3) .
S1 O8 1.439(3) .
S1 N3 1.632(3) .
S1 C10 1.758(5) .
S2 O4 1.426(3) .
S2 O2 1.433(3) .
S2 N1 1.644(3) .
S2 C8 1.759(4) .
S3 O7 1.428(3) .
S3 O10 1.435(3) .
S3 N4 1.637(3) .
S3 C9 1.752(4) .
S4 O6 1.425(3) .
S4 O5 1.430(3) .
S4 N2 1.639(3) .
S4 C14 1.759(4) .
O1 C4 1.249(4) .
O3 C1 1.260(5) .
N1 C18 1.404(5) .
N1 H1 0.8800 .
N2 C22 1.392(5) .
N2 H2 0.8800 .
N3 C6 1.408(5) .
N3 H3 0.8800 .
N4 C16 1.398(5) .
N4 H4 0.8800 .
C1 C11 1.461(5) .
C1 C7 1.472(5) 2_675
C2 C18 1.401(5) .
C2 C77 1.423(5) .
C2 C4 1.466(5) .
C3 C47 1.391(6) .
C3 C45 1.393(6) .
C3 C62 1.526(5) .
C4 C77 1.479(6) 2_666
C5 C21 1.363(5) .
C5 C22 1.407(5) .
C5 H5 0.9500 .
C6 C21 1.399(6) .
C6 C7 1.414(5) .
C7 C11 1.414(5) .
C7 C1 1.472(5) 2_675
C8 C15 1.384(5) .
C8 C20 1.389(5) .
C9 C46 1.384(6) .
C9 C40 1.395(5) .
C10 C36 1.381(6) .
C10 C23 1.393(5) .
C11 C22 1.416(5) .
C12 C51 1.381(6) .
C12 C47 1.411(5) .
C12 C63 1.506(6) .
C13 C78 1.360(5) .
C13 C16 1.384(5) .
C13 H6 0.9500 .
C14 C27 1.374(5) .
C14 C31 1.382(5) .
C15 C29 1.390(5) .
C15 H7 0.9500 .
C16 C77 1.423(5) .
C17 C19 1.405(6) .
C17 C37 1.415(6) .
C17 C34 1.523(5) .
C18 C78 1.404(5) .
C19 C32 1.378(5) .
C19 C57 1.513(5) .
C20 C42 1.369(5) .
C20 H8 0.9500 .
C21 H9 0.9500 .
C23 C28 1.366(5) .
C23 H10 0.9500 .
C24 C27 1.382(5) .
C24 C33 1.396(5) .
C24 H11 0.9500 .
C25 C29 1.389(5) .
C25 C42 1.415(5) .
C25 C44 1.522(6) .
C26 C39 1.388(5) .
C26 C41 1.405(6) .
C26 C43 1.519(6) .
C27 H12 0.9500 .
C28 C35 1.417(6) .
C28 H13 0.9500 .
C29 H14 0.9500 .
C30 C51 1.389(6) .
C30 C45 1.416(6) .
C30 C65 1.518(6) .
C31 C59 1.377(6) .
C31 H15 0.9500 .
C32 C50 1.394(6) .
C32 H16 0.9500 .
C33 C59 1.409(6) .
C33 C55 1.519(6) .
C34 H17 0.9800 .
C34 H18 0.9800 .
C34 H19 0.9800 .
C35 C48 1.394(6) .
C35 C58 1.519(6) .
C36 C48 1.392(6) .
C36 H20 0.9500 .
C37 C38 1.400(6) .
C37 C52 1.509(6) .
C38 C50 1.389(6) .
C38 C61 1.514(6) .
C39 C46 1.388(6) .
C39 H21 0.9500 .
C40 C41 1.387(6) .
C40 H22 0.9500 .
C41 H23 0.9500 .
C42 H24 0.9500 .
C43 C69 1.522(6) .
C43 C70 1.525(6) .
C43 C71 1.534(6) .
C44 C54 1.529(5) .
C44 C53 1.535(5) .
C44 C60 1.539(6) .
C45 C49 1.497(6) .
C46 H25 0.9500 .
C47 C56 1.510(6) .
C48 H26 0.9500 .
C49 H27 0.9800 .
C49 H28 0.9800 .
C49 H29 0.9800 .
C50 C66 1.515(6) .
C51 H30 0.9500 .
C52 H31 0.9800 .
C52 H32 0.9800 .
C52 H33 0.9800 .
C53 H34 0.9800 .
C53 H35 0.9800 .
C53 H36 0.9800 .
C54 H37 0.9800 .
C54 H38 0.9800 .
C54 H39 0.9800 .
C55 C79 1.427(9) .
C55 C74 1.467(6) .
C55 C75 1.537(14) .
C55 C76 1.626(10) .
C55 C72 1.752(12) .
C56 H40 0.9800 .
C56 H41 0.9800 .
C56 H42 0.9800 .
C57 H43 0.9800 .
C57 H44 0.9800 .
C57 H45 0.9800 .
C58 C73 1.513(6) .
C58 C68 1.540(6) .
C58 C64 1.545(6) .
C59 H46 0.9500 .
C60 H47 0.9800 .
C60 H48 0.9800 .
C60 H49 0.9800 .
C61 H50 0.9800 .
C61 H51 0.9800 .
C61 H52 0.9800 .
C62 H53 0.9800 .
C62 H54 0.9800 .
C62 H55 0.9800 .
C63 H56 0.9800 .
C63 H57 0.9800 .
C63 H58 0.9800 .
C64 H59 0.9800 .
C64 H60 0.9800 .
C64 H61 0.9800 .
C65 H62 0.9800 .
C65 H63 0.9800 .
C65 H64 0.9800 .
C66 H65 0.9800 .
C66 H66 0.9800 .
C66 H67 0.9800 .
C67 H68 1.0000 .
C68 H69 0.9800 .
C68 H70 0.9800 .
C68 H71 0.9800 .
C69 H72 0.9800 .
C69 H73 0.9800 .
C69 H74 0.9800 .
C70 H75 0.9800 .
C70 H76 0.9800 .
C70 H77 0.9800 .
C71 H78 0.9800 .
C71 H79 0.9800 .
C71 H80 0.9800 .
C72 H72A 0.9800 .
C72 H72B 0.9800 .
C72 H72C 0.9800 .
C73 H81 0.9800 .
C73 H82 0.9800 .
C73 H83 0.9800 .
C74 H74A 0.9800 .
C74 H74B 0.9800 .
C74 H74C 0.9800 .
C75 H75A 0.9800 .
C75 H75B 0.9800 .
C75 H75C 0.9800 .
C76 H76A 0.9800 .
C76 H76B 0.9800 .
C76 H76C 0.9800 .
C77 C4 1.479(6) 2_666
C78 H87 0.9500 .
C79 H79A 0.9800 .
C79 H79B 0.9800 .
C79 H79C 0.9800 .

loop_
_geom_torsion_atom_site_label_1
_geom_torsion_atom_site_label_2
_geom_torsion_atom_site_label_3
_geom_torsion_atom_site_label_4
_geom_torsion
_geom_torsion_site_symmetry_1
_geom_torsion_site_symmetry_4
O4 S2 N1 C18 -45.7(4) . .
O2 S2 N1 C18 -175.6(3) . .
C8 S2 N1 C18 70.3(4) . .
O6 S4 N2 C22 54.0(4) . .
O5 S4 N2 C22 -175.8(3) . .
C14 S4 N2 C22 -61.4(4) . .
O9 S1 N3 C6 -170.7(3) . .
O8 S1 N3 C6 61.1(4) . .
C10 S1 N3 C6 -56.1(4) . .
O7 S3 N4 C16 -55.6(4) . .
O10 S3 N4 C16 175.0(3) . .
C9 S3 N4 C16 61.3(4) . .
C18 C2 C4 O1 0.9(6) . .
C77 C2 C4 O1 179.3(3) . .
C18 C2 C4 C77 179.1(4) . 2_666
C77 C2 C4 C77 -2.5(7) . 2_666
S1 N3 C6 C21 -37.2(5) . .
S1 N3 C6 C7 142.6(3) . .
C21 C6 C7 C11 -1.1(6) . .
N3 C6 C7 C11 179.1(4) . .
C21 C6 C7 C1 178.7(4) . 2_675
N3 C6 C7 C1 -1.1(6) . 2_675
O4 S2 C8 C15 25.5(4) . .
O2 S2 C8 C15 158.1(3) . .
N1 S2 C8 C15 -91.0(4) . .
O4 S2 C8 C20 -156.9(3) . .
O2 S2 C8 C20 -24.3(4) . .
N1 S2 C8 C20 86.6(3) . .
O7 S3 C9 C46 8.7(4) . .
O10 S3 C9 C46 140.4(3) . .
N4 S3 C9 C46 -108.8(4) . .
O7 S3 C9 C40 -170.8(3) . .
O10 S3 C9 C40 -39.1(4) . .
N4 S3 C9 C40 71.7(4) . .
O9 S1 C10 C36 -142.5(3) . .
O8 S1 C10 C36 -11.1(4) . .
N3 S1 C10 C36 106.6(4) . .
O9 S1 C10 C23 35.8(4) . .
O8 S1 C10 C23 167.3(3) . .
N3 S1 C10 C23 -75.1(4) . .
C6 C7 C11 C22 0.8(6) . .
C1 C7 C11 C22 -178.9(4) 2_675 .
C6 C7 C11 C1 179.4(3) . .
C1 C7 C11 C1 -0.4(6) 2_675 .
O3 C1 C11 C22 -2.0(6) . .
C7 C1 C11 C22 178.9(4) 2_675 .
O3 C1 C11 C7 179.5(4) . .
C7 C1 C11 C7 0.4(7) 2_675 .
O6 S4 C14 C27 -13.2(4) . .
O5 S4 C14 C27 -146.2(3) . .
N2 S4 C14 C27 103.4(4) . .
O6 S4 C14 C31 167.0(3) . .
O5 S4 C14 C31 33.9(4) . .
N2 S4 C14 C31 -76.5(4) . .
C20 C8 C15 C29 -1.5(6) . .
S2 C8 C15 C29 176.1(3) . .
C78 C13 C16 N4 179.2(4) . .
C78 C13 C16 C77 -1.7(7) . .
S3 N4 C16 C13 31.4(6) . .
S3 N4 C16 C77 -147.7(3) . .
S2 N1 C18 C78 24.7(6) . .
S2 N1 C18 C2 -158.1(3) . .
C77 C2 C18 N1 -177.8(3) . .
C4 C2 C18 N1 0.6(6) . .
C77 C2 C18 C78 -0.6(6) . .
C4 C2 C18 C78 177.8(4) . .
C37 C17 C19 C32 -0.3(6) . .
C34 C17 C19 C32 177.1(4) . .
C37 C17 C19 C57 179.3(4) . .
C34 C17 C19 C57 -3.4(6) . .
C15 C8 C20 C42 -0.3(6) . .
S2 C8 C20 C42 -177.9(3) . .
C22 C5 C21 C6 0.2(7) . .
N3 C6 C21 C5 -179.7(4) . .
C7 C6 C21 C5 0.5(6) . .
S4 N2 C22 C5 -33.0(6) . .
S4 N2 C22 C11 148.0(3) . .
C21 C5 C22 N2 -179.5(4) . .
C21 C5 C22 C11 -0.5(6) . .
C7 C11 C22 N2 178.9(3) . .
C1 C11 C22 N2 0.4(6) . .
C7 C11 C22 C5 -0.1(6) . .
C1 C11 C22 C5 -178.6(4) . .
C36 C10 C23 C28 0.5(6) . .
S1 C10 C23 C28 -177.9(3) . .
C31 C14 C27 C24 0.6(6) . .
S4 C14 C27 C24 -179.2(3) . .
C33 C24 C27 C14 -0.7(7) . .
C10 C23 C28 C35 0.5(6) . .
C42 C25 C29 C15 1.6(6) . .
C44 C25 C29 C15 -179.7(4) . .
C8 C15 C29 C25 0.8(6) . .
C27 C14 C31 C59 -0.1(6) . .
S4 C14 C31 C59 179.8(3) . .
C17 C19 C32 C50 0.1(7) . .
C57 C19 C32 C50 -179.5(4) . .
C27 C24 C33 C59 0.3(6) . .
C27 C24 C33 C55 -179.0(4) . .
C23 C28 C35 C48 -1.9(6) . .
C23 C28 C35 C58 179.0(4) . .
C23 C10 C36 C48 -0.1(6) . .
S1 C10 C36 C48 178.2(3) . .
C19 C17 C37 C38 0.6(6) . .
C34 C17 C37 C38 -176.7(4) . .
C19 C17 C37 C52 179.8(4) . .
C34 C17 C37 C52 2.4(6) . .
C17 C37 C38 C50 -0.8(7) . .
C52 C37 C38 C50 -179.9(4) . .
C17 C37 C38 C61 179.6(4) . .
C52 C37 C38 C61 0.5(6) . .
C41 C26 C39 C46 -1.9(6) . .
C43 C26 C39 C46 179.2(4) . .
C46 C9 C40 C41 -0.4(6) . .
S3 C9 C40 C41 179.2(3) . .
C9 C40 C41 C26 -0.2(6) . .
C39 C26 C41 C40 1.3(6) . .
C43 C26 C41 C40 -179.8(4) . .
C8 C20 C42 C25 3.0(6) . .
C29 C25 C42 C20 -3.6(6) . .
C44 C25 C42 C20 177.7(4) . .
C39 C26 C43 C69 142.0(4) . .
C41 C26 C43 C69 -36.8(6) . .
C39 C26 C43 C70 18.8(6) . .
C41 C26 C43 C70 -160.1(4) . .
C39 C26 C43 C71 -100.5(5) . .
C41 C26 C43 C71 80.7(5) . .
C29 C25 C44 C54 -114.6(5) . .
C42 C25 C44 C54 64.0(5) . .
C29 C25 C44 C53 5.5(6) . .
C42 C25 C44 C53 -175.9(4) . .
C29 C25 C44 C60 125.1(4) . .
C42 C25 C44 C60 -56.3(5) . .
C47 C3 C45 C30 -0.4(6) . .
C62 C3 C45 C30 -178.1(4) . .
C47 C3 C45 C49 177.2(4) . .
C62 C3 C45 C49 -0.5(6) . .
C51 C30 C45 C3 -1.2(6) . .
C65 C30 C45 C3 178.8(4) . .
C51 C30 C45 C49 -178.8(4) . .
C65 C30 C45 C49 1.2(6) . .
C40 C9 C46 C39 -0.3(6) . .
S3 C9 C46 C39 -179.8(3) . .
C26 C39 C46 C9 1.5(7) . .
C45 C3 C47 C12 1.6(7) . .
C62 C3 C47 C12 179.3(4) . .
C45 C3 C47 C56 -177.6(4) . .
C62 C3 C47 C56 0.1(6) . .
C51 C12 C47 C3 -1.2(6) . .
C63 C12 C47 C3 -180.0(4) . .
C51 C12 C47 C56 178.0(4) . .
C63 C12 C47 C56 -0.7(6) . .
C10 C36 C48 C35 -1.3(7) . .
C28 C35 C48 C36 2.3(6) . .
C58 C35 C48 C36 -178.6(4) . .
C37 C38 C50 C32 0.6(7) . .
C61 C38 C50 C32 -179.8(4) . .
C37 C38 C50 C66 178.4(4) . .
C61 C38 C50 C66 -2.0(7) . .
C19 C32 C50 C38 -0.3(7) . .
C19 C32 C50 C66 -178.1(4) . .
C47 C12 C51 C30 -0.4(7) . .
C63 C12 C51 C30 178.4(4) . .
C45 C30 C51 C12 1.6(6) . .
C65 C30 C51 C12 -178.4(4) . .
C24 C33 C55 C79 -13.7(9) . .
C59 C33 C55 C79 167.1(7) . .
C24 C33 C55 C74 127.1(5) . .
C59 C33 C55 C74 -52.1(7) . .
C24 C33 C55 C75 -77.9(9) . .
C59 C33 C55 C75 102.9(9) . .
C24 C33 C55 C76 -132.5(5) . .
C59 C33 C55 C76 48.3(6) . .
C24 C33 C55 C72 32.8(7) . .
C59 C33 C55 C72 -146.4(6) . .
C48 C35 C58 C73 -119.2(5) . .
C28 C35 C58 C73 59.9(6) . .
C48 C35 C58 C68 3.1(6) . .
C28 C35 C58 C68 -177.8(4) . .
C48 C35 C58 C64 121.7(5) . .
C28 C35 C58 C64 -59.2(5) . .
C14 C31 C59 C33 -0.4(7) . .
C24 C33 C59 C31 0.3(6) . .
C55 C33 C59 C31 179.5(4) . .
C18 C2 C77 C16 -1.0(6) . .
C4 C2 C77 C16 -179.4(3) . .
C18 C2 C77 C4 -179.1(4) . 2_666
C4 C2 C77 C4 2.5(6) . 2_666
C13 C16 C77 C2 2.1(6) . .
N4 C16 C77 C2 -178.8(4) . .
C13 C16 C77 C4 -179.8(4) . 2_666
N4 C16 C77 C4 -0.7(6) . 2_666
C16 C13 C78 C18 0.2(7) . .
N1 C18 C78 C13 178.3(4) . .
C2 C18 C78 C13 1.0(6) . .
